data_7207857
loop_
_publ_author_name
'Burrows, Andrew D.'
'Mahon, Mary F.'
'Raithby, Paul R.'
'Warren, Anna J.'
'Teat, Simon J.'
'Warren, John E.'

_publ_section_title
;
 The effect of carboxylate and N,N&#x2032;-ditopic ligand lengths on the
 structures of copper and zinc coordination polymers
;
_journal_issue 10
_journal_name_full CrystEngComm
_journal_page_first 3658
_journal_paper_doi 10.1039/c2ce06709a
_journal_volume 14
_journal_year 2012
_chemical_formula_sum 'C72 H52 N4 O8 Zn2'
_chemical_formula_weight 1231.92
_chemical_name_systematic
;
?
;
_space_group_IT_number 5
_symmetry_cell_setting monoclinic
_symmetry_space_group_name_Hall 'C 2y'
_symmetry_space_group_name_H-M 'C 1 2 1'
_atom_sites_solution_hydrogens geom
_atom_sites_solution_primary direct
_atom_sites_solution_secondary difmap
_audit_creation_method SHELXL-97
_cell_angle_alpha 90.00
_cell_angle_beta 106.939(1)
_cell_angle_gamma 90.00
_cell_formula_units_Z 4
_cell_length_a 25.7330(6)
_cell_length_b 13.5820(3)
_cell_length_c 17.2990(4)
_cell_measurement_reflns_used 34276
_cell_measurement_temperature 150(2)
_cell_measurement_theta_max 27.485
_cell_measurement_theta_min 2.910
_cell_volume 5783.8(2)
_computing_cell_refinement 'HKL Scalepack (Otwinowski & Minor 1997)'
_computing_data_collection 'Collect (Bruker AXS BV, 1997-2004)'
_computing_data_reduction 'Denzo & Scalepack (Otwinowski & Minor, 1997)'
_computing_molecular_graphics 'ORTEX (P.McArdle, 1995)'
_computing_publication_material 'SHELXL-97/2 (Sheldrick,1997)'
_computing_structure_refinement 'SHELXL-97 (Sheldrick, 1997)'
_computing_structure_solution 'SHELXS-97 (Sheldrick, 1990)'
_diffrn_ambient_temperature 150(2)
_diffrn_measured_fraction_theta_full 0.994
_diffrn_measured_fraction_theta_max 0.994
_diffrn_measurement_device_type '95mm CCD camera on \k-goniostat'
_diffrn_measurement_method CCD
_diffrn_radiation_monochromator graphite
_diffrn_radiation_source 'fine-focus sealed tube'
_diffrn_radiation_type MoK\a
_diffrn_radiation_wavelength 0.71073
_diffrn_reflns_av_R_equivalents 0.0980
_diffrn_reflns_av_sigmaI/netI 0.0895
_diffrn_reflns_limit_h_max 33
_diffrn_reflns_limit_h_min -33
_diffrn_reflns_limit_k_max 17
_diffrn_reflns_limit_k_min -17
_diffrn_reflns_limit_l_max 22
_diffrn_reflns_limit_l_min -22
_diffrn_reflns_number 51278
_diffrn_reflns_theta_full 27.49
_diffrn_reflns_theta_max 27.49
_diffrn_reflns_theta_min 3.80
_exptl_absorpt_coefficient_mu 0.893
_exptl_absorpt_correction_T_max 0.93
_exptl_absorpt_correction_T_min 0.80
_exptl_absorpt_correction_type multi-scan
_exptl_absorpt_process_details
;
multi-scan from symmetry-related measurements
Sortav (Blessing 1995)
;
_exptl_crystal_colour Colourless
_exptl_crystal_density_diffrn 1.415
_exptl_crystal_density_method 'not measured'
_exptl_crystal_description Tabloid
_exptl_crystal_F_000 2544
_exptl_crystal_size_max 0.28
_exptl_crystal_size_mid 0.17
_exptl_crystal_size_min 0.13
_refine_diff_density_max 0.912
_refine_diff_density_min -0.839
_refine_diff_density_rms 0.079
_refine_ls_abs_structure_details 'Flack H D (1983), Acta Cryst. A39, 876-881'
_refine_ls_abs_structure_Flack -0.011(12)
_refine_ls_extinction_method none
_refine_ls_goodness_of_fit_ref 1.022
_refine_ls_hydrogen_treatment constr
_refine_ls_matrix_type full
_refine_ls_number_parameters 776
_refine_ls_number_reflns 13211
_refine_ls_number_restraints 1
_refine_ls_restrained_S_all 1.022
_refine_ls_R_factor_all 0.1073
_refine_ls_R_factor_gt 0.0561
_refine_ls_shift/su_max 0.001
_refine_ls_shift/su_mean 0.000
_refine_ls_structure_factor_coef Fsqd
_refine_ls_weighting_details 'calc w=1/[\s^2^(Fo^2^)+(0.0769P)^2^+1.4716P] where P=(Fo^2^+2Fc^2^)/3'
_refine_ls_weighting_scheme calc
_refine_ls_wR_factor_gt 0.1289
_refine_ls_wR_factor_ref 0.1506
_reflns_number_gt 8592
_reflns_number_total 13211
_reflns_threshold_expression >2sigma(I)
_cod_data_source_file c2ce06709a.txt
_cod_data_source_block compound8_h08adb16
_cod_depositor_comments
;
The following automatic conversions were performed:

'_symmetry_cell_setting' value 'Monoclinic' changed to 'monoclinic'
according to /home/saulius/struct/CIF-dictionaries/cif_core.dic
dictionary named 'cif_core.dic' version 2.4.1 from
2010-06-29.

'_exptl_absorpt_correction_type' value 'Multi-Scan'
changed to 'multi-scan' according to
/home/saulius/struct/CIF-dictionaries/cif_core.dic dictionary named
'cif_core.dic' version 2.4.1 from 2010-06-29.

Automatic conversion script
Id: cif_fix_values 1715 2011-07-08 13:25:40Z adriana 
;
_cod_original_sg_symbol_H-M C2
_cod_database_code 7207857

loop_
_symmetry_equiv_pos_as_xyz
'x, y, z'
'-x, y, -z'
'x+1/2, y+1/2, z'
'-x+1/2, y+1/2, -z'

loop_
_atom_site_label
_atom_site_type_symbol
_atom_site_fract_x
_atom_site_fract_y
_atom_site_fract_z
_atom_site_U_iso_or_equiv
_atom_site_adp_type
_atom_site_occupancy
_atom_site_symmetry_multiplicity
_atom_site_calc_flag
_atom_site_refinement_flags
Zn1 Zn 0.74527(2) 0.86813(4) 0.49855(3) 0.03568(16) Uani 1 1 d .
Zn2 Zn 0.758030(19) 1.38706(3) 0.00218(3) 0.03284(15) Uani 1 1 d .
N1 N 0.74091(15) 0.9630(3) 0.5894(2) 0.0351(9) Uani 1 1 d .
N3 N 0.75305(15) 0.9669(3) 0.4112(2) 0.0361(9) Uani 1 1 d .
N4 N 0.75948(15) 1.2950(3) 0.0975(2) 0.0329(9) Uani 1 1 d .
O5 O 0.69144(14) 1.4578(2) -0.04392(18) 0.0465(9) Uani 1 1 d .
O7 O 0.82501(13) 1.4570(2) 0.05181(19) 0.0424(8) Uani 1 1 d .
C47 C 0.67394(18) 1.5061(3) 0.0072(3) 0.0358(10) Uani 1 1 d .
O6 O 0.69198(14) 1.4964(2) 0.0811(2) 0.0496(9) Uani 1 1 d .
C62 C 0.89833(19) 1.6529(3) -0.0120(3) 0.0351(11) Uani 1 1 d .
H62 H 0.8816 1.6497 -0.0686 0.042 Uiso 1 1 calc R
O8 O 0.81909(14) 1.5098(3) -0.0717(2) 0.0505(9) Uani 1 1 d .
C48 C 0.62999(17) 1.5795(3) -0.0281(3) 0.0335(10) Uani 1 1 d .
C52 C 0.57770(18) 1.7203(3) -0.0090(3) 0.0381(11) Uani 1 1 d .
H52 H 0.5700 1.7688 0.0256 0.046 Uiso 1 1 calc R
C63 C 0.93704(17) 1.7252(3) 0.0196(3) 0.0351(10) Uani 1 1 d .
H63 H 0.9458 1.7720 -0.0155 0.042 Uiso 1 1 calc R
C60 C 0.84008(19) 1.5125(3) 0.0015(3) 0.0378(11) Uani 1 1 d .
C59 C 0.50928(17) 1.8895(4) -0.0936(3) 0.0402(10) Uani 1 1 d .
H59 H 0.5413 1.9085 -0.0529 0.048 Uiso 1 1 calc R
C53 C 0.6167(2) 1.6510(3) 0.0214(3) 0.0374(11) Uani 1 1 d .
H53 H 0.6353 1.6512 0.0776 0.045 Uiso 1 1 calc R
C66 C 0.90918(19) 1.5900(4) 0.1213(3) 0.0386(11) Uani 1 1 d .
H66 H 0.8996 1.5443 0.1564 0.046 Uiso 1 1 calc R
C38 C 0.7972(2) 1.1048(3) 0.3707(3) 0.0440(12) Uani 1 1 d .
H38 H 0.8247 1.1538 0.3846 0.053 Uiso 1 1 calc R
C61 C 0.88398(17) 1.5860(3) 0.0382(3) 0.0316(10) Uani 1 1 d .
C15 C 0.7246(2) 1.1213(3) 0.6353(3) 0.0424(12) Uani 1 1 d .
H15 H 0.7141 1.1878 0.6224 0.051 Uiso 1 1 calc R
C68 C 1.00236(18) 1.8990(3) 0.1007(2) 0.0385(10) Uani 1 1 d .
H68 H 0.9700 1.9175 0.0605 0.046 Uiso 1 1 calc R
C54 C 0.50535(18) 1.7937(3) -0.1248(3) 0.0368(10) Uani 1 1 d .
C39 C 0.76163(18) 1.0999(3) 0.2924(3) 0.0338(10) Uani 1 1 d .
C67 C 1.00591(18) 1.8050(3) 0.1348(3) 0.0352(10) Uani 1 1 d .
C56 C 0.4167(2) 1.8370(5) -0.2122(3) 0.0586(17) Uani 1 1 d .
H56 H 0.3848 1.8196 -0.2539 0.070 Uiso 1 1 calc R
C28 C 0.5194(2) 0.5765(4) 0.3719(3) 0.0424(12) Uani 1 1 d .
C58 C 0.4682(2) 1.9565(4) -0.1201(3) 0.0478(12) Uani 1 1 d .
H58 H 0.4716 2.0209 -0.0979 0.057 Uiso 1 1 calc R
C49 C 0.60197(18) 1.5799(4) -0.1098(3) 0.0370(11) Uani 1 1 d .
H49 H 0.6105 1.5324 -0.1446 0.044 Uiso 1 1 calc R
C37 C 0.7917(2) 1.0372(4) 0.4272(3) 0.0449(12) Uani 1 1 d .
H37 H 0.8164 1.0403 0.4800 0.054 Uiso 1 1 calc R
C16 C 0.7373(2) 1.0899(4) 0.7144(3) 0.0378(11) Uani 1 1 d .
C46 C 0.7161(2) 1.2168(3) 0.1844(3) 0.0399(11) Uani 1 1 d .
H46 H 0.6836 1.2057 0.1986 0.048 Uiso 1 1 calc R
C50 C 0.56182(19) 1.6487(4) -0.1409(3) 0.0367(12) Uani 1 1 d .
H50 H 0.5427 1.6475 -0.1969 0.044 Uiso 1 1 calc R
C27 C 0.5676(2) 0.5490(4) 0.3567(3) 0.0494(13) Uani 1 1 d .
H27 H 0.5708 0.4860 0.3347 0.059 Uiso 1 1 calc R
C14 C 0.7272(2) 1.0574(4) 0.5749(3) 0.0465(12) Uani 1 1 d .
H14 H 0.7189 1.0812 0.5210 0.056 Uiso 1 1 calc R
C69 C 1.0443(2) 1.9651(4) 0.1237(3) 0.0475(13) Uani 1 1 d .
H69 H 1.0410 2.0282 0.0991 0.057 Uiso 1 1 calc R
C42 C 0.76308(18) 1.1705(3) 0.2269(3) 0.0314(10) Uani 1 1 d .
C18 C 0.75167(19) 0.9297(3) 0.6657(2) 0.0388(11) Uani 1 1 d .
H18 H 0.7607 0.8623 0.6764 0.047 Uiso 1 1 calc R
C65 C 0.94861(19) 1.6617(4) 0.1524(3) 0.0363(11) Uani 1 1 d .
H65 H 0.9657 1.6638 0.2090 0.044 Uiso 1 1 calc R
C70 C 1.0912(2) 1.9399(4) 0.1829(3) 0.0524(14) Uani 1 1 d .
H70 H 1.1206 1.9851 0.1986 0.063 Uiso 1 1 calc R
C72 C 1.05354(18) 1.7820(4) 0.1963(3) 0.0404(11) Uani 1 1 d .
H72 H 1.0569 1.7197 0.2223 0.049 Uiso 1 1 calc R
C55 C 0.45777(19) 1.7689(4) -0.1852(3) 0.0471(13) Uani 1 1 d .
H55 H 0.4537 1.7046 -0.2077 0.057 Uiso 1 1 calc R
C17 C 0.74998(19) 0.9901(3) 0.7285(3) 0.0384(11) Uani 1 1 d .
H17 H 0.7575 0.9641 0.7816 0.046 Uiso 1 1 calc R
C11 C 1.1060(2) 0.3817(5) 0.6597(4) 0.0643(15) Uani 1 1 d .
H11 H 1.1340 0.3340 0.6666 0.077 Uiso 1 1 calc R
C71 C 1.0953(2) 1.8486(4) 0.2190(3) 0.0518(16) Uani 1 1 d .
H71 H 1.1274 1.8316 0.2602 0.062 Uiso 1 1 calc R
C5 C 0.9763(2) 0.5905(4) 0.6240(3) 0.0435(12) Uani 1 1 d .
C44 C 0.8063(2) 1.2515(4) 0.1406(3) 0.0453(12) Uani 1 1 d .
H44 H 0.8385 1.2651 0.1262 0.054 Uiso 1 1 calc R
C6 C 0.9260(2) 0.5589(4) 0.6299(3) 0.0490(13) Uani 1 1 d .
H6 H 0.9216 0.4935 0.6464 0.059 Uiso 1 1 calc R
C43 C 0.80953(19) 1.1892(4) 0.2037(3) 0.0425(11) Uani 1 1 d .
H43 H 0.8431 1.1590 0.2315 0.051 Uiso 1 1 calc R
C8 C 1.0230(2) 0.5196(4) 0.6390(3) 0.0432(11) Uani 1 1 d .
C57 C 0.4216(2) 1.9294(5) -0.1795(3) 0.0579(16) Uani 1 1 d .
H57 H 0.3927 1.9753 -0.1977 0.069 Uiso 1 1 calc R
C51 C 0.54892(17) 1.7196(3) -0.0917(3) 0.0333(10) Uani 1 1 d .
C40 C 0.72281(19) 1.0274(4) 0.2761(3) 0.0398(11) Uani 1 1 d .
H40 H 0.6984 1.0215 0.2232 0.048 Uiso 1 1 calc R
C31 C 0.4731(2) 0.5041(4) 0.3542(3) 0.0437(12) Uani 1 1 d .
C64 C 0.96337(17) 1.7293(3) 0.1037(3) 0.0342(10) Uani 1 1 d .
C26 C 0.6106(2) 0.6135(4) 0.3738(3) 0.0526(14) Uani 1 1 d .
H26 H 0.6429 0.5954 0.3613 0.063 Uiso 1 1 calc R
C45 C 0.71542(19) 1.2791(3) 0.1212(3) 0.0375(11) Uani 1 1 d .
H45 H 0.6826 1.3118 0.0939 0.045 Uiso 1 1 calc R
C7 C 0.8821(2) 0.6239(5) 0.6112(3) 0.0531(15) Uani 1 1 d .
H7 H 0.8479 0.6021 0.6152 0.064 Uiso 1 1 calc R
C33 C 0.4196(2) 0.3773(5) 0.2699(3) 0.0570(13) Uani 1 1 d .
H33 H 0.4112 0.3396 0.2215 0.068 Uiso 1 1 calc R
C2 C 0.8872(2) 0.7188(4) 0.5871(3) 0.0473(13) Uani 1 1 d .
C34 C 0.3894(2) 0.3647(5) 0.3227(3) 0.0590(14) Uani 1 1 d .
H34 H 0.3611 0.3172 0.3121 0.071 Uiso 1 1 calc R
C3 C 0.9377(2) 0.7513(4) 0.5837(3) 0.0485(13) Uani 1 1 d .
H3 H 0.9421 0.8175 0.5689 0.058 Uiso 1 1 calc R
C4 C 0.9814(2) 0.6875(4) 0.6017(3) 0.0469(13) Uani 1 1 d .
H4 H 1.0157 0.7104 0.5987 0.056 Uiso 1 1 calc R
C41 C 0.71912(19) 0.9633(3) 0.3359(3) 0.0393(11) Uani 1 1 d .
H41 H 0.6915 0.9145 0.3233 0.047 Uiso 1 1 calc R
C35 C 0.4009(2) 0.4225(5) 0.3920(3) 0.0627(16) Uani 1 1 d .
H35 H 0.3805 0.4134 0.4293 0.075 Uiso 1 1 calc R
C13 C 1.0299(2) 0.4465(4) 0.6966(3) 0.0522(14) Uani 1 1 d .
H13 H 1.0055 0.4423 0.7286 0.063 Uiso 1 1 calc R
C32 C 0.4621(2) 0.4439(4) 0.2860(3) 0.0511(13) Uani 1 1 d .
H32 H 0.4839 0.4487 0.2503 0.061 Uiso 1 1 calc R
C36 C 0.4412(2) 0.4926(5) 0.4078(3) 0.0580(15) Uani 1 1 d .
H36 H 0.4476 0.5331 0.4544 0.070 Uiso 1 1 calc R
C29 C 0.5161(2) 0.6694(4) 0.4049(3) 0.0512(13) Uani 1 1 d .
H29 H 0.4832 0.6893 0.4146 0.061 Uiso 1 1 calc R
C9 C 1.0589(2) 0.5231(4) 0.5922(3) 0.0501(13) Uani 1 1 d .
H9 H 1.0554 0.5742 0.5535 0.060 Uiso 1 1 calc R
C30 C 0.5598(2) 0.7323(5) 0.4235(3) 0.0604(16) Uani 1 1 d .
H30 H 0.5569 0.7949 0.4464 0.072 Uiso 1 1 calc R
C12 C 1.0719(2) 0.3794(5) 0.7084(3) 0.0617(15) Uani 1 1 d .
H12 H 1.0773 0.3315 0.7500 0.074 Uiso 1 1 calc R
C10 C 1.0995(2) 0.4534(5) 0.6012(4) 0.0635(16) Uani 1 1 d .
H10 H 1.1226 0.4550 0.5673 0.076 Uiso 1 1 calc R
O1 O 0.8438(2) 0.8730(5) 0.5436(3) 0.120(2) Uani 1 1 d .
N2 N 0.75402(16) 1.2885(3) 0.9113(2) 0.0362(9) Uani 1 1 d .
C23 C 0.7197(2) 1.1376(3) 0.8449(3) 0.0454(13) Uani 1 1 d .
H23 H 0.7004 1.0779 0.8451 0.054 Uiso 1 1 calc R
O2 O 0.79320(17) 0.7541(3) 0.5596(4) 0.121(2) Uani 1 1 d .
C22 C 0.7270(2) 1.2040(4) 0.9075(3) 0.0454(12) Uani 1 1 d .
H22 H 0.7120 1.1887 0.9501 0.055 Uiso 1 1 calc R
C25 C 0.6081(2) 0.7049(5) 0.4091(3) 0.0513(14) Uani 1 1 d .
C1 C 0.8378(2) 0.7864(5) 0.5608(3) 0.0619(17) Uani 1 1 d .
C19 C 0.7407(2) 1.1592(3) 0.7821(3) 0.0373(12) Uani 1 1 d .
C24 C 0.6573(2) 0.7731(6) 0.4315(4) 0.0642(18) Uani 1 1 d .
C20 C 0.7680(2) 1.2485(4) 0.7843(3) 0.0547(15) Uani 1 1 d .
H20 H 0.7822 1.2668 0.7415 0.066 Uiso 1 1 calc R
C21 C 0.7739(2) 1.3093(4) 0.8501(3) 0.0507(14) Uani 1 1 d .
H21 H 0.7931 1.3694 0.8519 0.061 Uiso 1 1 calc R
O3 O 0.6605(3) 0.8362(6) 0.4767(4) 0.176(4) Uani 1 1 d .
O4 O 0.6941(2) 0.7577(3) 0.4002(5) 0.126(2) Uani 1 1 d .

loop_
_atom_site_aniso_label
_atom_site_aniso_U_11
_atom_site_aniso_U_22
_atom_site_aniso_U_33
_atom_site_aniso_U_23
_atom_site_aniso_U_13
_atom_site_aniso_U_12
Zn1 0.0517(3) 0.0326(3) 0.0233(2) 0.0004(2) 0.0119(2) 0.0005(3)
Zn2 0.0419(3) 0.0308(3) 0.0260(2) 0.0017(3) 0.0102(2) 0.0019(4)
N1 0.040(2) 0.036(2) 0.028(2) 0.0003(18) 0.0081(17) 0.0022(19)
N3 0.045(2) 0.042(2) 0.0210(19) -0.0010(17) 0.0088(16) 0.0006(19)
N4 0.038(2) 0.028(2) 0.032(2) 0.0033(17) 0.0097(17) -0.0011(17)
O5 0.055(2) 0.045(2) 0.0325(18) -0.0023(15) 0.0019(15) 0.0220(18)
O7 0.0451(19) 0.0363(18) 0.0443(19) 0.0022(15) 0.0108(15) -0.0097(16)
C47 0.040(3) 0.026(2) 0.039(3) -0.002(2) 0.008(2) -0.0035(19)
O6 0.060(2) 0.048(2) 0.0363(19) 0.0067(15) 0.0058(16) 0.0153(17)
C62 0.040(3) 0.040(3) 0.025(2) -0.0027(19) 0.008(2) 0.000(2)
O8 0.062(2) 0.051(2) 0.0325(19) -0.0003(16) 0.0054(16) -0.0113(17)
C48 0.032(2) 0.035(2) 0.035(2) 0.002(2) 0.0123(19) -0.0001(19)
C52 0.039(3) 0.044(3) 0.034(2) -0.004(2) 0.016(2) 0.000(2)
C63 0.036(2) 0.041(3) 0.032(2) 0.003(2) 0.0153(19) 0.000(2)
C60 0.042(3) 0.024(2) 0.049(3) 0.000(2) 0.016(2) 0.000(2)
C59 0.039(2) 0.045(3) 0.038(2) 0.004(2) 0.0147(18) 0.002(2)
C53 0.046(3) 0.040(3) 0.025(2) 0.0003(19) 0.009(2) -0.003(2)
C66 0.045(3) 0.040(3) 0.032(3) 0.007(2) 0.012(2) 0.001(2)
C38 0.051(3) 0.037(3) 0.039(3) 0.005(2) 0.005(2) -0.007(2)
C61 0.033(2) 0.034(2) 0.028(2) -0.0013(19) 0.0102(18) 0.0025(19)
C15 0.060(3) 0.036(2) 0.033(3) 0.004(2) 0.015(2) 0.012(2)
C68 0.040(2) 0.046(3) 0.033(2) -0.005(2) 0.0154(18) 0.001(2)
C54 0.033(2) 0.046(3) 0.035(2) 0.006(2) 0.014(2) 0.004(2)
C39 0.037(2) 0.038(3) 0.027(2) 0.002(2) 0.0107(19) 0.005(2)
C67 0.040(3) 0.042(3) 0.029(2) -0.003(2) 0.019(2) -0.001(2)
C56 0.041(3) 0.089(5) 0.041(3) 0.001(3) 0.004(2) 0.015(3)
C28 0.046(3) 0.057(3) 0.024(2) 0.005(2) 0.010(2) -0.002(2)
C58 0.053(3) 0.048(3) 0.048(3) 0.008(2) 0.022(3) 0.011(3)
C49 0.034(3) 0.043(3) 0.033(3) -0.005(2) 0.009(2) 0.001(2)
C37 0.051(3) 0.048(3) 0.029(3) -0.005(2) 0.001(2) -0.012(2)
C16 0.044(3) 0.041(3) 0.030(3) 0.002(2) 0.014(2) 0.000(2)
C46 0.042(3) 0.043(3) 0.035(3) 0.005(2) 0.012(2) -0.005(2)
C50 0.033(3) 0.048(3) 0.027(2) -0.005(2) 0.004(2) -0.005(2)
C27 0.049(3) 0.054(3) 0.049(3) 0.012(3) 0.022(3) 0.009(3)
C14 0.056(3) 0.052(3) 0.032(3) 0.013(2) 0.013(2) 0.013(2)
C69 0.068(4) 0.039(3) 0.042(3) -0.005(2) 0.025(3) -0.010(3)
C42 0.037(3) 0.029(2) 0.027(2) -0.002(2) 0.009(2) 0.000(2)
C18 0.056(3) 0.036(2) 0.024(2) 0.004(2) 0.012(2) 0.007(2)
C65 0.040(3) 0.046(3) 0.024(2) 0.001(2) 0.011(2) -0.001(2)
C70 0.051(3) 0.062(4) 0.046(3) -0.018(3) 0.018(3) -0.022(3)
C72 0.036(3) 0.052(3) 0.034(3) -0.003(2) 0.012(2) -0.001(2)
C55 0.040(3) 0.059(3) 0.041(3) -0.007(3) 0.009(2) 0.001(3)
C17 0.051(3) 0.038(3) 0.026(2) 0.003(2) 0.012(2) 0.003(2)
C11 0.063(3) 0.057(4) 0.074(4) 0.006(4) 0.022(3) 0.020(3)
C71 0.039(3) 0.074(4) 0.041(3) -0.010(3) 0.010(2) -0.007(3)
C5 0.046(3) 0.054(3) 0.030(3) -0.001(2) 0.010(2) 0.002(2)
C44 0.044(3) 0.047(3) 0.047(3) 0.014(2) 0.017(2) 0.007(2)
C6 0.051(3) 0.060(3) 0.037(3) -0.009(3) 0.014(2) -0.010(3)
C43 0.036(3) 0.052(3) 0.040(3) 0.012(2) 0.012(2) 0.005(2)
C8 0.045(3) 0.050(3) 0.035(3) -0.004(2) 0.013(2) 0.007(2)
C57 0.051(4) 0.083(4) 0.042(3) 0.013(3) 0.017(3) 0.031(3)
C51 0.030(2) 0.044(3) 0.029(2) 0.003(2) 0.0112(18) -0.003(2)
C40 0.046(3) 0.045(3) 0.025(2) 0.001(2) 0.004(2) -0.006(2)
C31 0.047(3) 0.052(3) 0.032(3) 0.004(2) 0.012(2) -0.003(2)
C64 0.028(2) 0.039(3) 0.035(2) -0.002(2) 0.0087(19) 0.001(2)
C26 0.046(3) 0.058(3) 0.057(3) 0.027(3) 0.020(3) 0.017(3)
C45 0.041(3) 0.032(2) 0.039(3) 0.008(2) 0.010(2) 0.002(2)
C7 0.039(3) 0.073(4) 0.053(3) -0.018(3) 0.022(3) -0.012(3)
C33 0.072(3) 0.048(3) 0.050(3) -0.005(3) 0.017(3) -0.007(3)
C2 0.037(3) 0.070(4) 0.036(3) -0.008(3) 0.013(2) -0.002(3)
C34 0.059(3) 0.053(3) 0.067(4) 0.006(3) 0.022(3) -0.005(3)
C3 0.051(3) 0.067(3) 0.030(3) 0.004(2) 0.015(2) 0.006(3)
C4 0.042(3) 0.061(3) 0.040(3) 0.004(2) 0.017(2) -0.002(3)
C41 0.044(3) 0.044(3) 0.028(2) 0.006(2) 0.008(2) -0.009(2)
C35 0.053(3) 0.087(5) 0.056(3) 0.008(3) 0.029(3) -0.004(3)
C13 0.056(3) 0.062(4) 0.042(3) -0.002(3) 0.019(2) 0.012(3)
C32 0.062(3) 0.052(3) 0.043(3) 0.000(3) 0.021(3) 0.005(3)
C36 0.054(3) 0.082(4) 0.043(3) -0.016(3) 0.022(3) -0.011(3)
C29 0.047(3) 0.065(3) 0.044(3) -0.014(3) 0.017(2) -0.007(3)
C9 0.050(3) 0.059(3) 0.044(3) 0.013(3) 0.019(2) 0.005(3)
C30 0.062(4) 0.078(4) 0.043(3) -0.014(3) 0.018(3) -0.024(3)
C12 0.078(4) 0.055(3) 0.053(3) 0.004(3) 0.020(3) 0.013(4)
C10 0.054(3) 0.078(4) 0.067(4) -0.001(3) 0.030(3) 0.010(3)
O1 0.105(4) 0.158(5) 0.125(4) 0.098(4) 0.078(3) 0.083(4)
N2 0.048(2) 0.029(2) 0.035(2) -0.0024(18) 0.0174(18) 0.0021(19)
C23 0.061(3) 0.041(3) 0.037(3) -0.008(2) 0.021(2) -0.009(2)
O2 0.038(2) 0.054(3) 0.266(7) -0.067(4) 0.037(3) -0.006(2)
C22 0.055(3) 0.043(3) 0.045(3) -0.003(2) 0.024(2) -0.006(2)
C25 0.042(3) 0.079(4) 0.030(3) 0.010(3) 0.006(2) -0.007(3)
C1 0.059(4) 0.080(5) 0.048(3) -0.028(3) 0.017(3) 0.018(3)
C19 0.050(3) 0.035(3) 0.027(2) -0.001(2) 0.013(2) 0.007(2)
C24 0.042(3) 0.088(5) 0.065(4) 0.037(4) 0.019(3) -0.008(3)
C20 0.086(4) 0.043(3) 0.050(3) -0.008(3) 0.041(3) -0.012(3)
C21 0.080(4) 0.035(3) 0.051(3) -0.008(2) 0.040(3) -0.017(3)
O3 0.139(5) 0.258(9) 0.177(6) -0.179(7) 0.118(5) -0.132(6)
O4 0.066(3) 0.048(3) 0.280(8) 0.032(4) 0.074(4) 0.004(2)

loop_
_atom_type_symbol
_atom_type_description
_atom_type_scat_dispersion_real
_atom_type_scat_dispersion_imag
_atom_type_scat_source
C C 0.0033 0.0016 'International Tables Vol C Tables 4.2.6.8 and 6.1.1.4'
H H 0.0000 0.0000 'International Tables Vol C Tables 4.2.6.8 and 6.1.1.4'
O O 0.0106 0.0060 'International Tables Vol C Tables 4.2.6.8 and 6.1.1.4'
N N 0.0061 0.0033 'International Tables Vol C Tables 4.2.6.8 and 6.1.1.4'
Zn Zn 0.2839 1.4301 'International Tables Vol C Tables 4.2.6.8 and 6.1.1.4'

loop_
_geom_angle_atom_site_label_1
_geom_angle_atom_site_label_2
_geom_angle_atom_site_label_3
_geom_angle
_geom_angle_site_symmetry_1
_geom_angle_site_symmetry_3
N1 Zn1 O2 103.6(2) . .
N1 Zn1 N3 100.91(17) . .
O2 Zn1 N3 133.4(2) . .
N1 Zn1 O3 88.98(18) . .
O2 Zn1 O3 111.3(3) . .
N3 Zn1 O3 108.2(3) . .
N1 Zn1 O4 143.52(17) . .
O2 Zn1 O4 90.97(19) . .
N3 Zn1 O4 92.19(18) . .
O3 Zn1 O4 54.54(18) . .
N1 Zn1 O1 91.3(2) . .
O2 Zn1 O1 56.28(18) . .
N3 Zn1 O1 84.40(15) . .
O3 Zn1 O1 167.2(3) . .
O4 Zn1 O1 124.1(2) . .
N1 Zn1 C1 101.58(16) . .
O2 Zn1 C1 28.1(2) . .
N3 Zn1 C1 108.2(2) . .
O3 Zn1 C1 139.3(3) . .
O4 Zn1 C1 106.42(18) . .
O1 Zn1 C1 28.5(2) . .
N1 Zn1 C24 115.0(2) . .
O2 Zn1 C24 99.79(19) . .
N3 Zn1 C24 104.81(16) . .
O3 Zn1 C24 26.2(2) . .
O4 Zn1 C24 28.7(2) . .
O1 Zn1 C24 149.2(3) . .
C1 Zn1 C24 124.1(3) . .
O5 Zn2 O7 120.62(16) . .
O5 Zn2 N2 99.74(15) . 1_554
O7 Zn2 N2 120.09(15) . 1_554
O5 Zn2 N4 116.17(15) . .
O7 Zn2 N4 97.87(14) . .
N2 Zn2 N4 101.68(17) 1_554 .
C14 N1 C18 118.4(4) . .
C14 N1 Zn1 121.8(3) . .
C18 N1 Zn1 119.8(3) . .
C41 N3 C37 117.2(4) . .
C41 N3 Zn1 120.7(3) . .
C37 N3 Zn1 122.1(3) . .
C45 N4 C44 117.5(4) . .
C45 N4 Zn2 121.8(3) . .
C44 N4 Zn2 120.7(3) . .
C47 O5 Zn2 114.8(3) . .
C60 O7 Zn2 113.0(3) . .
O6 C47 O5 123.9(4) . .
O6 C47 C48 120.3(4) . .
O5 C47 C48 115.8(4) . .
C61 C62 C63 120.7(4) . .
C61 C62 H62 119.6 . .
C63 C62 H62 119.6 . .
C49 C48 C53 118.3(4) . .
C49 C48 C47 121.6(4) . .
C53 C48 C47 120.2(4) . .
C53 C52 C51 119.9(4) . .
C53 C52 H52 120.0 . .
C51 C52 H52 120.0 . .
C62 C63 C64 120.2(4) . .
C62 C63 H63 119.9 . .
C64 C63 H63 119.9 . .
O8 C60 O7 123.4(4) . .
O8 C60 C61 120.5(4) . .
O7 C60 C61 116.0(4) . .
C58 C59 C54 121.7(4) . .
C58 C59 H59 119.2 . .
C54 C59 H59 119.2 . .
C52 C53 C48 121.7(4) . .
C52 C53 H53 119.2 . .
C48 C53 H53 119.2 . .
C61 C66 C65 119.5(4) . .
C61 C66 H66 120.2 . .
C65 C66 H66 120.2 . .
C37 C38 C39 118.8(4) . .
C37 C38 H38 120.6 . .
C39 C38 H38 120.6 . .
C62 C61 C66 119.5(4) . .
C62 C61 C60 118.6(4) . .
C66 C61 C60 121.9(4) . .
C14 C15 C16 120.6(4) . .
C14 C15 H15 119.7 . .
C16 C15 H15 119.7 . .
C69 C68 C67 121.8(4) . .
C69 C68 H68 119.1 . .
C67 C68 H68 119.1 . .
C55 C54 C59 117.4(4) . .
C55 C54 C51 121.4(4) . .
C59 C54 C51 121.1(4) . .
C40 C39 C38 117.8(4) . .
C40 C39 C42 118.8(4) . .
C38 C39 C42 123.4(4) . .
C68 C67 C72 117.3(4) . .
C68 C67 C64 122.0(4) . .
C72 C67 C64 120.6(4) . .
C57 C56 C55 120.4(5) . .
C57 C56 H56 119.8 . .
C55 C56 H56 119.8 . .
C27 C28 C29 118.8(5) . .
C27 C28 C31 118.9(5) . .
C29 C28 C31 122.4(5) . .
C59 C58 C57 119.4(5) . .
C59 C58 H58 120.3 . .
C57 C58 H58 120.3 . .
C50 C49 C48 120.5(4) . .
C50 C49 H49 119.8 . .
C48 C49 H49 119.8 . .
N3 C37 C38 123.2(4) . .
N3 C37 H37 118.4 . .
C38 C37 H37 118.4 . .
C15 C16 C17 116.6(4) . .
C15 C16 C19 122.0(4) . .
C17 C16 C19 121.3(4) . .
C42 C46 C45 120.8(5) . .
C42 C46 H46 119.6 . .
C45 C46 H46 119.6 . .
C49 C50 C51 121.1(4) . .
C49 C50 H50 119.4 . .
C51 C50 H50 119.4 . .
C26 C27 C28 119.7(5) . .
C26 C27 H27 120.2 . .
C28 C27 H27 120.2 . .
N1 C14 C15 122.1(4) . .
N1 C14 H14 118.9 . .
C15 C14 H14 118.9 . .
C68 C69 C70 119.8(5) . .
C68 C69 H69 120.1 . .
C70 C69 H69 120.1 . .
C46 C42 C43 117.4(4) . .
C46 C42 C39 119.2(4) . .
C43 C42 C39 123.3(4) . .
N1 C18 C17 122.0(4) . .
N1 C18 H18 119.0 . .
C17 C18 H18 119.0 . .
C64 C65 C66 122.0(4) . .
C64 C65 H65 119.0 . .
C66 C65 H65 119.0 . .
C71 C70 C69 119.6(5) . .
C71 C70 H70 120.2 . .
C69 C70 H70 120.2 . .
C71 C72 C67 120.5(5) . .
C71 C72 H72 119.7 . .
C67 C72 H72 119.7 . .
C56 C55 C54 120.6(5) . .
C56 C55 H55 119.7 . .
C54 C55 H55 119.7 . .
C18 C17 C16 120.1(4) . .
C18 C17 H17 120.0 . .
C16 C17 H17 120.0 . .
C10 C11 C12 119.9(5) . .
C10 C11 H11 120.0 . .
C12 C11 H11 120.0 . .
C72 C71 C70 120.9(5) . .
C72 C71 H71 119.5 . .
C70 C71 H71 119.5 . .
C4 C5 C6 118.5(5) . .
C4 C5 C8 121.3(5) . .
C6 C5 C8 120.2(5) . .
N4 C44 C43 123.2(5) . .
N4 C44 H44 118.4 . .
C43 C44 H44 118.4 . .
C7 C6 C5 119.6(5) . .
C7 C6 H6 120.2 . .
C5 C6 H6 120.2 . .
C44 C43 C42 119.2(4) . .
C44 C43 H43 120.4 . .
C42 C43 H43 120.4 . .
C13 C8 C9 118.4(5) . .
C13 C8 C5 121.0(4) . .
C9 C8 C5 120.6(5) . .
C56 C57 C58 120.5(5) . .
C56 C57 H57 119.7 . .
C58 C57 H57 119.7 . .
C50 C51 C52 118.6(4) . .
C50 C51 C54 121.4(4) . .
C52 C51 C54 120.1(4) . .
C39 C40 C41 120.3(4) . .
C39 C40 H40 119.8 . .
C41 C40 H40 119.8 . .
C32 C31 C36 118.4(5) . .
C32 C31 C28 120.6(4) . .
C36 C31 C28 121.0(5) . .
C65 C64 C63 118.0(4) . .
C65 C64 C67 123.3(4) . .
C63 C64 C67 118.7(4) . .
C27 C26 C25 121.7(5) . .
C27 C26 H26 119.2 . .
C25 C26 H26 119.2 . .
N4 C45 C46 121.9(4) . .
N4 C45 H45 119.0 . .
C46 C45 H45 119.0 . .
C2 C7 C6 121.4(5) . .
C2 C7 H7 119.3 . .
C6 C7 H7 119.3 . .
C34 C33 C32 121.0(5) . .
C34 C33 H33 119.5 . .
C32 C33 H33 119.5 . .
C7 C2 C3 119.1(5) . .
C7 C2 C1 120.6(5) . .
C3 C2 C1 120.3(6) . .
C33 C34 C35 118.9(5) . .
C33 C34 H34 120.5 . .
C35 C34 H34 120.5 . .
C4 C3 C2 120.0(5) . .
C4 C3 H3 120.0 . .
C2 C3 H3 120.0 . .
C3 C4 C5 121.3(5) . .
C3 C4 H4 119.3 . .
C5 C4 H4 119.3 . .
N3 C41 C40 122.6(4) . .
N3 C41 H41 118.7 . .
C40 C41 H41 118.7 . .
C36 C35 C34 121.3(5) . .
C36 C35 H35 119.3 . .
C34 C35 H35 119.3 . .
C8 C13 C12 120.8(5) . .
C8 C13 H13 119.6 . .
C12 C13 H13 119.6 . .
C33 C32 C31 120.5(5) . .
C33 C32 H32 119.7 . .
C31 C32 H32 119.7 . .
C35 C36 C31 119.7(5) . .
C35 C36 H36 120.2 . .
C31 C36 H36 120.2 . .
C30 C29 C28 121.1(5) . .
C30 C29 H29 119.5 . .
C28 C29 H29 119.5 . .
C10 C9 C8 121.1(5) . .
C10 C9 H9 119.4 . .
C8 C9 H9 119.4 . .
C29 C30 C25 120.4(6) . .
C29 C30 H30 119.8 . .
C25 C30 H30 119.8 . .
C13 C12 C11 120.2(6) . .
C13 C12 H12 119.9 . .
C11 C12 H12 119.9 . .
C11 C10 C9 119.5(5) . .
C11 C10 H10 120.2 . .
C9 C10 H10 120.2 . .
C1 O1 Zn1 81.9(5) . .
C22 N2 C21 117.3(4) . .
C22 N2 Zn2 120.7(3) . 1_556
C21 N2 Zn2 121.7(3) . 1_556
C22 C23 C19 118.9(4) . .
C22 C23 H23 120.5 . .
C19 C23 H23 120.5 . .
C1 O2 Zn1 99.0(5) . .
N2 C22 C23 123.5(5) . .
N2 C22 H22 118.2 . .
C23 C22 H22 118.2 . .
C30 C25 C26 118.4(5) . .
C30 C25 C24 120.9(6) . .
C26 C25 C24 120.7(5) . .
O2 C1 O1 121.4(6) . .
O2 C1 C2 119.1(7) . .
O1 C1 C2 119.5(6) . .
O2 C1 Zn1 52.9(4) . .
O1 C1 Zn1 69.6(4) . .
C2 C1 Zn1 167.8(4) . .
C23 C19 C20 118.2(4) . .
C23 C19 C16 122.7(4) . .
C20 C19 C16 119.1(4) . .
O3 C24 O4 120.8(7) . .
O3 C24 C25 121.1(6) . .
O4 C24 C25 118.1(7) . .
O3 C24 Zn1 55.8(4) . .
O4 C24 Zn1 66.3(4) . .
C25 C24 Zn1 167.6(4) . .
C21 C20 C19 118.5(5) . .
C21 C20 H20 120.7 . .
C19 C20 H20 120.7 . .
N2 C21 C20 123.6(5) . .
N2 C21 H21 118.2 . .
C20 C21 H21 118.2 . .
C24 O3 Zn1 98.0(5) . .
C24 O4 Zn1 85.1(5) . .

loop_
_geom_bond_atom_site_label_1
_geom_bond_atom_site_label_2
_geom_bond_distance
_geom_bond_site_symmetry_2
Zn1 N1 2.061(4) .
Zn1 O2 2.069(6) .
Zn1 N3 2.073(4) .
Zn1 O3 2.146(5) .
Zn1 O4 2.361(7) .
Zn1 O1 2.426(5) .
Zn1 C1 2.562(6) .
Zn1 C24 2.570(6) .
Zn2 O5 1.923(3) .
Zn2 O7 1.936(3) .
Zn2 N2 2.045(4) 1_554
Zn2 N4 2.061(4) .
N1 C14 1.333(6) .
N1 C18 1.345(5) .
N3 C41 1.342(5) .
N3 C37 1.349(6) .
N4 C45 1.331(6) .
N4 C44 1.354(6) .
O5 C47 1.283(5) .
O7 C60 1.293(5) .
C47 O6 1.234(5) .
C47 C48 1.498(6) .
C62 C61 1.380(6) .
C62 C63 1.392(6) .
C62 H62 0.9500 .
O8 C60 1.224(5) .
C48 C49 1.387(6) .
C48 C53 1.402(6) .
C52 C53 1.364(6) .
C52 C51 1.407(6) .
C52 H52 0.9500 .
C63 C64 1.417(6) .
C63 H63 0.9500 .
C60 C61 1.502(6) .
C59 C58 1.369(6) .
C59 C54 1.401(7) .
C59 H59 0.9500 .
C53 H53 0.9500 .
C66 C61 1.395(6) .
C66 C65 1.397(7) .
C66 H66 0.9500 .
C38 C37 1.378(7) .
C38 C39 1.397(6) .
C38 H38 0.9500 .
C15 C14 1.375(7) .
C15 C16 1.379(6) .
C15 H15 0.9500 .
C68 C69 1.370(7) .
C68 C67 1.398(6) .
C68 H68 0.9500 .
C54 C55 1.399(6) .
C54 C51 1.491(6) .
C39 C40 1.372(6) .
C39 C42 1.494(6) .
C67 C72 1.404(6) .
C67 C64 1.483(6) .
C56 C57 1.367(8) .
C56 C55 1.380(8) .
C56 H56 0.9500 .
C28 C27 1.392(7) .
C28 C29 1.398(7) .
C28 C31 1.504(7) .
C58 C57 1.382(8) .
C58 H58 0.9500 .
C49 C50 1.381(7) .
C49 H49 0.9500 .
C37 H37 0.9500 .
C16 C17 1.399(7) .
C16 C19 1.484(6) .
C46 C42 1.371(6) .
C46 C45 1.379(6) .
C46 H46 0.9500 .
C50 C51 1.388(6) .
C50 H50 0.9500 .
C27 C26 1.375(8) .
C27 H27 0.9500 .
C14 H14 0.9500 .
C69 C70 1.380(8) .
C69 H69 0.9500 .
C42 C43 1.390(6) .
C18 C17 1.372(6) .
C18 H18 0.9500 .
C65 C64 1.372(6) .
C65 H65 0.9500 .
C70 C71 1.380(8) .
C70 H70 0.9500 .
C72 C71 1.371(7) .
C72 H72 0.9500 .
C55 H55 0.9500 .
C17 H17 0.9500 .
C11 C10 1.378(8) .
C11 C12 1.384(7) .
C11 H11 0.9500 .
C71 H71 0.9500 .
C5 C4 1.389(7) .
C5 C6 1.396(7) .
C5 C8 1.501(7) .
C44 C43 1.365(6) .
C44 H44 0.9500 .
C6 C7 1.395(8) .
C6 H6 0.9500 .
C43 H43 0.9500 .
C8 C13 1.381(7) .
C8 C9 1.396(7) .
C57 H57 0.9500 .
C40 C41 1.376(6) .
C40 H40 0.9500 .
C31 C32 1.396(7) .
C31 C36 1.415(7) .
C26 C25 1.393(8) .
C26 H26 0.9500 .
C45 H45 0.9500 .
C7 C2 1.372(8) .
C7 H7 0.9500 .
C33 C34 1.372(7) .
C33 C32 1.384(7) .
C33 H33 0.9500 .
C2 C3 1.388(7) .
C2 C1 1.527(8) .
C34 C35 1.392(8) .
C34 H34 0.9500 .
C3 C4 1.383(7) .
C3 H3 0.9500 .
C4 H4 0.9500 .
C41 H41 0.9500 .
C35 C36 1.375(8) .
C35 H35 0.9500 .
C13 C12 1.382(8) .
C13 H13 0.9500 .
C32 H32 0.9500 .
C36 H36 0.9500 .
C29 C30 1.373(7) .
C29 H29 0.9500 .
C9 C10 1.384(8) .
C9 H9 0.9500 .
C30 C25 1.388(8) .
C30 H30 0.9500 .
C12 H12 0.9500 .
C10 H10 0.9500 .
O1 C1 1.235(9) .
N2 C22 1.334(6) .
N2 C21 1.334(6) .
N2 Zn2 2.045(4) 1_556
C23 C22 1.379(6) .
C23 C19 1.380(7) .
C23 H23 0.9500 .
O2 C1 1.223(8) .
C22 H22 0.9500 .
C25 C24 1.525(8) .
C19 C20 1.397(7) .
C24 O3 1.147(9) .
C24 O4 1.237(8) .
C20 C21 1.378(7) .
C20 H20 0.9500 .
C21 H21 0.9500 .

loop_
_geom_torsion_atom_site_label_1
_geom_torsion_atom_site_label_2
_geom_torsion_atom_site_label_3
_geom_torsion_atom_site_label_4
_geom_torsion
_geom_torsion_site_symmetry_1
O2 Zn1 N1 C14 160.3(4) .
N3 Zn1 N1 C14 20.3(4) .
O3 Zn1 N1 C14 -88.0(5) .
O4 Zn1 N1 C14 -88.7(5) .
O1 Zn1 N1 C14 104.8(4) .
C1 Zn1 N1 C14 131.6(4) .
C24 Zn1 N1 C14 -91.9(4) .
O2 Zn1 N1 C18 -20.2(4) .
N3 Zn1 N1 C18 -160.3(4) .
O3 Zn1 N1 C18 91.4(4) .
O4 Zn1 N1 C18 90.7(4) .
O1 Zn1 N1 C18 -75.8(4) .
C1 Zn1 N1 C18 -49.0(4) .
C24 Zn1 N1 C18 87.6(4) .
N1 Zn1 N3 C41 -126.5(4) .
O2 Zn1 N3 C41 112.6(4) .
O3 Zn1 N3 C41 -34.0(4) .
O4 Zn1 N3 C41 19.2(4) .
O1 Zn1 N3 C41 143.3(4) .
C1 Zn1 N3 C41 127.3(4) .
C24 Zn1 N3 C41 -6.8(4) .
N1 Zn1 N3 C37 53.2(4) .
O2 Zn1 N3 C37 -67.6(5) .
O3 Zn1 N3 C37 145.7(4) .
O4 Zn1 N3 C37 -161.0(4) .
O1 Zn1 N3 C37 -37.0(4) .
C1 Zn1 N3 C37 -53.0(4) .
C24 Zn1 N3 C37 172.9(4) .
O5 Zn2 N4 C45 5.4(4) .
O7 Zn2 N4 C45 135.3(4) .
N2 Zn2 N4 C45 -101.7(4) 1_554
O5 Zn2 N4 C44 -171.7(3) .
O7 Zn2 N4 C44 -41.8(4) .
N2 Zn2 N4 C44 81.3(4) 1_554
O7 Zn2 O5 C47 -65.5(4) .
N2 Zn2 O5 C47 160.6(3) 1_554
N4 Zn2 O5 C47 52.4(4) .
O5 Zn2 O7 C60 -62.7(3) .
N2 Zn2 O7 C60 62.1(3) 1_554
N4 Zn2 O7 C60 170.5(3) .
Zn2 O5 C47 O6 -11.9(6) .
Zn2 O5 C47 C48 166.5(3) .
O6 C47 C48 C49 -167.9(5) .
O5 C47 C48 C49 13.7(6) .
O6 C47 C48 C53 12.9(6) .
O5 C47 C48 C53 -165.5(4) .
C61 C62 C63 C64 1.7(7) .
Zn2 O7 C60 O8 -10.5(6) .
Zn2 O7 C60 C61 166.6(3) .
C51 C52 C53 C48 1.4(7) .
C49 C48 C53 C52 -0.6(7) .
C47 C48 C53 C52 178.6(4) .
C63 C62 C61 C66 -0.9(7) .
C63 C62 C61 C60 177.1(4) .
C65 C66 C61 C62 -0.1(7) .
C65 C66 C61 C60 -178.0(4) .
O8 C60 C61 C62 2.9(6) .
O7 C60 C61 C62 -174.4(4) .
O8 C60 C61 C66 -179.1(4) .
O7 C60 C61 C66 3.6(6) .
C58 C59 C54 C55 0.6(7) .
C58 C59 C54 C51 -176.1(4) .
C37 C38 C39 C40 0.0(7) .
C37 C38 C39 C42 178.7(5) .
C69 C68 C67 C72 2.5(6) .
C69 C68 C67 C64 -173.0(4) .
C54 C59 C58 C57 -0.3(7) .
C53 C48 C49 C50 -0.5(7) .
C47 C48 C49 C50 -179.7(4) .
C41 N3 C37 C38 0.9(7) .
Zn1 N3 C37 C38 -178.9(4) .
C39 C38 C37 N3 -1.0(8) .
C14 C15 C16 C17 -2.9(8) .
C14 C15 C16 C19 173.3(5) .
C48 C49 C50 C51 0.8(7) .
C29 C28 C27 C26 -0.5(7) .
C31 C28 C27 C26 -178.8(5) .
C18 N1 C14 C15 1.1(7) .
Zn1 N1 C14 C15 -179.4(4) .
C16 C15 C14 N1 1.1(8) .
C67 C68 C69 C70 -0.9(7) .
C45 C46 C42 C43 0.0(7) .
C45 C46 C42 C39 -177.2(4) .
C40 C39 C42 C46 49.9(6) .
C38 C39 C42 C46 -128.8(5) .
C40 C39 C42 C43 -127.1(5) .
C38 C39 C42 C43 54.2(7) .
C14 N1 C18 C17 -1.3(7) .
Zn1 N1 C18 C17 179.2(4) .
C61 C66 C65 C64 0.3(7) .
C68 C69 C70 C71 -0.8(8) .
C68 C67 C72 C71 -2.4(7) .
C64 C67 C72 C71 173.1(4) .
C57 C56 C55 C54 -1.0(9) .
C59 C54 C55 C56 0.1(7) .
C51 C54 C55 C56 176.7(5) .
N1 C18 C17 C16 -0.6(7) .
C15 C16 C17 C18 2.7(7) .
C19 C16 C17 C18 -173.6(5) .
C67 C72 C71 C70 0.8(8) .
C69 C70 C71 C72 0.8(8) .
C45 N4 C44 C43 3.4(7) .
Zn2 N4 C44 C43 -179.4(4) .
C4 C5 C6 C7 1.7(7) .
C8 C5 C6 C7 -176.3(5) .
N4 C44 C43 C42 -1.6(8) .
C46 C42 C43 C44 -0.1(7) .
C39 C42 C43 C44 176.9(5) .
C4 C5 C8 C13 146.6(5) .
C6 C5 C8 C13 -35.4(7) .
C4 C5 C8 C9 -36.5(7) .
C6 C5 C8 C9 141.4(5) .
C55 C56 C57 C58 1.4(9) .
C59 C58 C57 C56 -0.7(8) .
C49 C50 C51 C52 0.0(7) .
C49 C50 C51 C54 -179.6(4) .
C53 C52 C51 C50 -1.1(7) .
C53 C52 C51 C54 178.5(4) .
C55 C54 C51 C50 37.1(7) .
C59 C54 C51 C50 -146.4(5) .
C55 C54 C51 C52 -142.5(5) .
C59 C54 C51 C52 34.0(6) .
C38 C39 C40 C41 1.0(7) .
C42 C39 C40 C41 -177.7(4) .
C27 C28 C31 C32 -38.7(7) .
C29 C28 C31 C32 143.0(5) .
C27 C28 C31 C36 138.8(5) .
C29 C28 C31 C36 -39.5(7) .
C66 C65 C64 C63 0.4(7) .
C66 C65 C64 C67 -178.6(4) .
C62 C63 C64 C65 -1.4(6) .
C62 C63 C64 C67 177.7(4) .
C68 C67 C64 C65 -145.3(5) .
C72 C67 C64 C65 39.3(7) .
C68 C67 C64 C63 35.6(6) .
C72 C67 C64 C63 -139.7(4) .
C28 C27 C26 C25 2.6(8) .
C44 N4 C45 C46 -3.5(7) .
Zn2 N4 C45 C46 179.3(3) .
C42 C46 C45 N4 1.9(7) .
C5 C6 C7 C2 0.0(8) .
C6 C7 C2 C3 -1.9(8) .
C6 C7 C2 C1 175.3(5) .
C32 C33 C34 C35 2.1(9) .
C7 C2 C3 C4 2.2(7) .
C1 C2 C3 C4 -175.1(4) .
C2 C3 C4 C5 -0.5(7) .
C6 C5 C4 C3 -1.5(7) .
C8 C5 C4 C3 176.5(4) .
C37 N3 C41 C40 0.2(7) .
Zn1 N3 C41 C40 180.0(4) .
C39 C40 C41 N3 -1.2(8) .
C33 C34 C35 C36 1.0(9) .
C9 C8 C13 C12 0.9(8) .
C5 C8 C13 C12 177.8(5) .
C34 C33 C32 C31 -3.8(9) .
C36 C31 C32 C33 2.3(8) .
C28 C31 C32 C33 179.9(5) .
C34 C35 C36 C31 -2.4(9) .
C32 C31 C36 C35 0.7(8) .
C28 C31 C36 C35 -176.8(5) .
C27 C28 C29 C30 -1.1(8) .
C31 C28 C29 C30 177.2(5) .
C13 C8 C9 C10 2.0(8) .
C5 C8 C9 C10 -174.9(5) .
C28 C29 C30 C25 0.6(8) .
C8 C13 C12 C11 -3.1(9) .
C10 C11 C12 C13 2.4(9) .
C12 C11 C10 C9 0.6(9) .
C8 C9 C10 C11 -2.8(9) .
N1 Zn1 O1 C1 112.4(4) .
O2 Zn1 O1 C1 6.8(4) .
N3 Zn1 O1 C1 -146.8(4) .
O3 Zn1 O1 C1 21.4(12) .
O4 Zn1 O1 C1 -57.9(4) .
C24 Zn1 O1 C1 -37.1(6) .
N1 Zn1 O2 C1 -89.1(4) .
N3 Zn1 O2 C1 30.7(5) .
O3 Zn1 O2 C1 176.6(4) .
O4 Zn1 O2 C1 124.6(5) .
O1 Zn1 O2 C1 -6.9(4) .
C24 Zn1 O2 C1 152.0(4) .
C21 N2 C22 C23 1.2(8) .
Zn2 N2 C22 C23 175.4(4) 1_556
C19 C23 C22 N2 -0.7(8) .
C29 C30 C25 C26 1.4(8) .
C29 C30 C25 C24 -178.5(5) .
C27 C26 C25 C30 -3.0(8) .
C27 C26 C25 C24 176.9(5) .
Zn1 O2 C1 O1 13.2(8) .
Zn1 O2 C1 C2 -169.0(4) .
Zn1 O1 C1 O2 -11.2(7) .
Zn1 O1 C1 C2 171.0(5) .
C7 C2 C1 O2 -1.7(8) .
C3 C2 C1 O2 175.5(6) .
C7 C2 C1 O1 176.1(6) .
C3 C2 C1 O1 -6.7(8) .
C7 C2 C1 Zn1 -48(2) .
C3 C2 C1 Zn1 130(2) .
N1 Zn1 C1 O2 97.3(4) .
N3 Zn1 C1 O2 -157.0(4) .
O3 Zn1 C1 O2 -4.9(5) .
O4 Zn1 C1 O2 -59.1(5) .
O1 Zn1 C1 O2 168.0(7) .
C24 Zn1 C1 O2 -33.9(5) .
N1 Zn1 C1 O1 -70.7(4) .
O2 Zn1 C1 O1 -168.0(7) .
N3 Zn1 C1 O1 35.0(4) .
O3 Zn1 C1 O1 -172.8(4) .
O4 Zn1 C1 O1 133.0(4) .
C24 Zn1 C1 O1 158.1(4) .
N1 Zn1 C1 C2 149(2) .
O2 Zn1 C1 C2 52(2) .
N3 Zn1 C1 C2 -105(2) .
O3 Zn1 C1 C2 47(2) .
O4 Zn1 C1 C2 -7(2) .
O1 Zn1 C1 C2 -140(2) .
C24 Zn1 C1 C2 18(2) .
C22 C23 C19 C20 -0.8(8) .
C22 C23 C19 C16 176.7(5) .
C15 C16 C19 C23 137.8(5) .
C17 C16 C19 C23 -46.1(8) .
C15 C16 C19 C20 -44.7(7) .
C17 C16 C19 C20 131.4(6) .
C30 C25 C24 O3 18.5(10) .
C26 C25 C24 O3 -161.3(8) .
C30 C25 C24 O4 -162.3(6) .
C26 C25 C24 O4 17.8(8) .
C30 C25 C24 Zn1 90(3) .
C26 C25 C24 Zn1 -90(2) .
N1 Zn1 C24 O3 8.7(7) .
O2 Zn1 C24 O3 118.8(7) .
N3 Zn1 C24 O3 -101.1(6) .
O4 Zn1 C24 O3 -167.5(8) .
O1 Zn1 C24 O3 154.6(6) .
C1 Zn1 C24 O3 134.3(6) .
N1 Zn1 C24 O4 176.1(4) .
O2 Zn1 C24 O4 -73.7(4) .
N3 Zn1 C24 O4 66.3(4) .
O3 Zn1 C24 O4 167.5(8) .
O1 Zn1 C24 O4 -37.9(5) .
C1 Zn1 C24 O4 -58.3(4) .
N1 Zn1 C24 C25 -71(3) .
O2 Zn1 C24 C25 39(3) .
O3 Zn1 C24 C25 -79(2) .
O4 Zn1 C24 C25 113(3) .
O1 Zn1 C24 C25 75(3) .
C1 Zn1 C24 C25 55(3) .
C23 C19 C20 C21 1.7(8) .
C16 C19 C20 C21 -176.0(5) .
C22 N2 C21 C20 -0.3(8) .
Zn2 N2 C21 C20 -174.4(4) 1_556
C19 C20 C21 N2 -1.2(9) .
O4 C24 O3 Zn1 -13.4(9) .
C25 C24 O3 Zn1 165.7(5) .
N1 Zn1 O3 C24 -172.1(6) .
O2 Zn1 O3 C24 -67.9(6) .
N3 Zn1 O3 C24 86.7(6) .
O4 Zn1 O3 C24 7.3(5) .
O1 Zn1 O3 C24 -80.9(11) .
C1 Zn1 O3 C24 -65.4(7) .
O3 C24 O4 Zn1 12.1(8) .
C25 C24 O4 Zn1 -167.1(5) .
N1 Zn1 O4 C24 -5.9(6) .
O2 Zn1 O4 C24 108.9(4) .
N3 Zn1 O4 C24 -117.6(4) .
O3 Zn1 O4 C24 -6.8(5) .
O1 Zn1 O4 C24 157.7(4) .
C1 Zn1 O4 C24 132.7(4) .
